data_8101339
loop_
_publ_author_name
'Andrade, L. C. R.'
'Costa, M. M. R.'
'Pinto, Filipa'
'Paix\~ao, J. A.'
'Almeida, A.'
'Chaves, M. R.'
'Kl\"opperpieper, A.'

_publ_section_title
;
Crystal structure of betaine potassium bromide dihydrate, C~5~H~11~NO~2~ 
&#x00B7; KBr &#x00B7; 2H~2~O
;
_journal_issue 4
_journal_name_full 'Zeitschrift f\"ur Kristallographie - New Crystal Structures'
_journal_page_first 537
_journal_page_last 538
_journal_volume 215
_journal_year 2000
_chemical_formula_moiety 'C5 H11 N O2, K Br, 2 (H2 O)'
_chemical_formula_structural 'C5 H11 N O2 . K Br . 2 (H2 O)'
_chemical_formula_sum 'C5 H15 Br K N O4'
_chemical_formula_weight 272.19
_space_group_IT_number 57
_symmetry_cell_setting orthorhombic
_symmetry_space_group_name_Hall '-P 2c 2b'
_symmetry_space_group_name_H-M 'P b c m'
_cell_angle_alpha 90.00
_cell_angle_beta 90.00
_cell_angle_gamma 90.00
_cell_formula_units_Z 4
_cell_length_a 5.7170(5)
_cell_length_b 25.181(2)
_cell_length_c 7.4923(7)
_cell_measurement_temperature 293(2)
_cell_volume 1078.61(16)
_diffrn_ambient_temperature 293(2)
_exptl_crystal_density_diffrn 1.676
_cod_database_code 8101339

loop_
_symmetry_equiv_pos_as_xyz
'x, y, z'
'-x, -y, z+1/2'
'x, -y+1/2, -z'
'-x, y+1/2, -z+1/2'
'-x, -y, -z'
'x, y, -z-1/2'
'-x, y-1/2, z'
'x, -y-1/2, z-1/2'

loop_
_atom_site_label
_atom_site_type_symbol
_atom_site_fract_x
_atom_site_fract_y
_atom_site_fract_z
_atom_site_U_iso_or_equiv
_atom_site_adp_type
_atom_site_occupancy
_atom_site_symmetry_multiplicity
_atom_site_Wyckoff_symbol
_atom_site_calc_flag
_atom_site_refinement_flags
_atom_site_disorder_assembly
_atom_site_disorder_group
Br Br 0.61799(6) 0.438218(14) 0.2500 0.04144(12) Uani 1 4 d d S . .
K K 0.40060(14) 0.2500 0.0000 0.0432(2) Uani 1 4 c d S . .
O1 O 0.1165(4) 0.19758(9) 0.2500 0.0385(6) Uani 1 4 d d S . .
O2 O -0.2609(4) 0.22019(10) 0.2500 0.0454(7) Uani 1 4 d d S . .
C5 C -0.0960(6) 0.18775(13) 0.2500 0.0320(8) Uani 1 4 d d S . .
N N -0.0111(5) 0.08493(10) 0.2500 0.0269(6) Uani 1 4 d d S . .
C4 C -0.1855(6) 0.13013(14) 0.2500 0.0322(8) Uani 1 4 d d S . .
H4A H -0.286(4) 0.1246(11) 0.352(3) 0.039 Uiso 1 8 e d . . .
C2 C -0.1505(8) 0.03446(15) 0.2500 0.0403(9) Uani 1 4 d d S . .
H2A H -0.042(8) 0.0066(17) 0.2500 0.050(12) Uiso 1 4 d d S . .
H2B H -0.244(4) 0.0352(10) 0.147(3) 0.035(7) Uiso 1 8 e d . . .
C3 C 0.1403(5) 0.08588(11) 0.0870(3) 0.0379(6) Uani 1 8 e d . . .
H3A H 0.226(5) 0.1182(13) 0.085(4) 0.057 Uiso 1 8 e d . . .
H3B H 0.043(5) 0.0852(12) -0.015(5) 0.057 Uiso 1 8 e d . . .
H3C H 0.245(5) 0.0542(12) 0.096(4) 0.057 Uiso 1 8 e d . . .
O3 O 0.3471(6) 0.32566(13) 0.2500 0.0560(8) Uani 1 4 d d S . .
H33 H 0.204(7) 0.3284(15) 0.2500 0.035(11) Uiso 1 4 d d S . .
H34 H 0.382(9) 0.359(2) 0.2500 0.09(2) Uiso 1 4 d d S . .
O4 O 0.8919(7) 0.32025(15) 0.1820(6) 0.0620(15) Uani 0.520(5) 8 e d PD . .
H43 H 0.829(9) 0.2912(13) 0.2500 0.093 Uiso 1 4 d d SD . .
H44 H 0.787(11) 0.348(3) 0.206(11) 0.093 Uiso 0.520(5) 8 e d P . .

loop_
_atom_site_aniso_label
_atom_site_aniso_U_11
_atom_site_aniso_U_22
_atom_site_aniso_U_33
_atom_site_aniso_U_23
_atom_site_aniso_U_13
_atom_site_aniso_U_12
Br 0.0406(2) 0.0381(2) 0.0457(2) 0.000 0.000 -0.00202(18)
K 0.0547(5) 0.0480(5) 0.0269(4) 0.0029(3) 0.000 0.000
O1 0.0303(13) 0.0345(12) 0.0506(14) 0.000 0.000 -0.0057(11)
O2 0.0356(14) 0.0314(13) 0.0692(18) 0.000 0.000 0.0054(11)
C5 0.0308(18) 0.0331(17) 0.0323(17) 0.000 0.000 -0.0024(15)
N 0.0275(13) 0.0260(13) 0.0272(14) 0.000 0.000 -0.0007(12)
C4 0.0211(15) 0.0303(17) 0.045(2) 0.000 0.000 -0.0004(14)
C2 0.046(2) 0.0281(19) 0.047(2) 0.000 0.000 -0.0067(18)
C3 0.0408(14) 0.0424(14) 0.0304(13) -0.0023(11) 0.0065(12) 0.0010(13)
O3 0.0413(18) 0.0426(17) 0.084(2) 0.000 0.000 0.0011(14)
O4 0.051(2) 0.047(2) 0.088(4) 0.0147(19) 0.017(2) 0.0031(17)

loop_
_geom_bond_atom_site_label_1
_geom_bond_atom_site_label_2
_geom_bond_distance
_geom_bond_site_symmetry_2
_geom_bond_publ_flag
K O3 2.689(2) 3 ?
K O3 2.689(2) . ?
K O2 2.7959(18) 3_655 ?
K O2 2.7959(18) 1_655 ?
K O1 2.8089(18) . ?
K O1 2.8090(18) 3 ?
K K 3.7462(4) 6_556 ?
K K 3.7462(4) 6 ?
K H33 2.94(3) . ?
O1 C5 1.240(4) . ?
O1 K 2.8089(18) 6_556 ?
O2 C5 1.247(4) . ?
O2 K 2.7959(18) 1_455 ?
O2 K 2.7959(18) 6_456 ?
C5 C4 1.538(5) . ?
N C3 1.497(3) . ?
N C3 1.497(3) 6_556 ?
N C2 1.500(5) . ?
N C4 1.513(4) . ?
C4 H4A 0.97(2) . ?
C2 H2A 0.94(4) . ?
C2 H2B 0.94(2) . ?
C3 H3A 0.95(3) . ?
C3 H3B 0.94(3) . ?
C3 H3C 1.00(3) . ?
O3 K 2.689(2) 6_556 ?
O3 H33 0.82(4) . ?
O3 H34 0.85(6) . ?
O4 O4 1.018(9) 6_556 ?
O4 H43 0.962(19) . ?
O4 H44 0.95(6) . ?
